data_7250560
loop_
_publ_author_name
'Gu, Jiayi'
'Xin, Meixiu'
'Cheng, Zhuo'
'Zou, Zhiru'
'Du, Zhibo'
'Cheng, Xinyi'
'Wang, Yan'
'Zou, Yong'

_publ_section_title
;
 Anti-Markovnikov hydrosulfenylation of unactivated alkenes/alkynes via
 visible-light organic photocatalysis
;
_journal_issue 26
_journal_name_full 'Green Chemistry'
_journal_page_first 7763
_journal_page_last 7770
_journal_paper_doi 10.1039/D5GC02604K
_journal_volume 27
_journal_year 2025
_chemical_formula_moiety 'C18 H16 F6 O2 S'
_chemical_formula_sum 'C18 H16 F6 O2 S'
_chemical_formula_weight 410.37
_space_group_crystal_system monoclinic
_space_group_IT_number 14
_space_group_name_Hall '-P 2ybc'
_space_group_name_H-M_alt 'P 1 21/c 1'
_atom_sites_solution_hydrogens geom
_atom_sites_solution_primary dual
_audit_creation_date 2024-12-31
_audit_creation_method
;
Olex2 1.3
(compiled 2020.11.12 svn.r5f609507 for OlexSys, GUI svn.r6408)
;
_audit_update_record
;
2025-01-14 deposited with the CCDC.	2025-06-11 downloaded from the CCDC.
;
_cell_angle_alpha 90
_cell_angle_beta 95.690(4)
_cell_angle_gamma 90
_cell_formula_units_Z 4
_cell_length_a 21.0767(9)
_cell_length_b 9.2205(4)
_cell_length_c 9.3765(3)
_cell_measurement_reflns_used 4213
_cell_measurement_temperature 100.00(10)
_cell_measurement_theta_max 74.8390
_cell_measurement_theta_min 2.1410
_cell_volume 1813.23(13)
_computing_cell_refinement 'CrysAlisPro 1.171.43.136a (Rigaku OD, 2024)'
_computing_data_collection 'CrysAlisPro 1.171.43.136a (Rigaku OD, 2024)'
_computing_data_reduction 'CrysAlisPro 1.171.43.136a (Rigaku OD, 2024)'
_computing_molecular_graphics 'Olex2 1.3 (Dolomanov et al., 2009)'
_computing_publication_material 'Olex2 1.3 (Dolomanov et al., 2009)'
_computing_structure_refinement 'SHELXL 2018/3 (Sheldrick, 2015)'
_computing_structure_solution 'SHELXT 2018/2 (Sheldrick, 2018)'
_diffrn_ambient_environment N~2~
_diffrn_ambient_temperature 100.00(10)
_diffrn_detector 'Hybrid Pixel Array Detector'
_diffrn_detector_area_resol_mean 10.0000
_diffrn_detector_type HyPix
_diffrn_measured_fraction_theta_full 0.990
_diffrn_measured_fraction_theta_max 0.870
_diffrn_measurement_details
;
List of Runs (angles in degrees, time in seconds):

  # Type    Start    End  Width  t~exp~   \w     \q     \k     \f   Frames
#--------------------------------------------------------------------------
  1  \w    -79.00 -54.00   0.50    0.50    --  -45.39 127.00 150.00   50
  2  \w   -117.00 -62.00   0.50    0.50    --  -45.39-143.00 -94.00  110
  3  \w   -103.00 -61.00   0.50    0.50    --  -45.39 143.00 -39.00   84
  4  \w     69.00  96.00   0.50    0.50    --   45.39 143.00 -39.00   54
  5  \w     43.00  68.00   0.50    0.50    --   45.39-143.00 -94.00   50
  6  \w   -121.00 -32.00   0.50    3.00    -- -100.00 143.00 -39.00  178
  7  \w   -161.00 -94.00   0.50    3.00    -- -100.00-127.00  75.00  134
  8  \w     99.00 125.00   0.50    3.00    --  105.05-143.00 -94.00   52
  9  \w     34.00  66.00   0.50    3.00    --  105.05-127.00  75.00   64
 10  \w    135.00 161.00   0.50    3.00    --  105.05 143.00 -39.00   52
 11  \w    -24.00  23.00   0.50    0.50    --  -45.39  19.00-180.00   94
 12  \w    -15.00  31.00   0.50    0.50    --  -45.39  19.00-150.00   92
 13  \w     21.00 112.00   0.50    0.50    --   45.39  77.00 150.00  182
 14  \w   -106.00 -69.00   0.50    3.00    -- -100.00 103.00  82.99   74
 15  \w    -68.00 -31.00   0.50    3.00    -- -100.00  61.00 -60.00   74
 16  \w   -172.00 -84.00   0.50    3.00    -- -100.00 -94.00-180.00  176
 17  \w     32.00  68.00   0.50    3.00    --  105.05 -94.00  90.00   72
 18  \w     34.00  74.00   0.50    3.00    --  105.05 -77.00  90.00   80
 19  \w     32.00  58.00   0.50    3.00    --  105.05 -61.00 150.00   52
 20  \w    140.00 166.00   0.50    3.00    --  105.05  30.00  90.00   52
 21  \w     88.00 129.00   0.50    3.00    --  105.05  30.00  90.00   82
 22  \w     78.00 103.00   0.50    3.00    --  105.05 -77.00  90.00   50
 23  \w    123.00 178.00   0.50    3.00    --  105.05  30.00 150.00  110
 24  \w     74.00 104.00   0.50    3.00    --  105.05 -94.00  90.00   60
 25  \w     32.00  76.00   0.50    3.00    --  105.05 -94.00 -90.00   88
;
_diffrn_measurement_device 'four-circle diffractometer'
_diffrn_measurement_device_type 'XtaLAB Synergy R, DW system, HyPix'
_diffrn_measurement_method '\w scans'
_diffrn_orient_matrix_type 'CrysAlisPro convention (1999,Acta A55,543-557)'
_diffrn_orient_matrix_UB_11 0.0676953000
_diffrn_orient_matrix_UB_12 0.0646468000
_diffrn_orient_matrix_UB_13 0.0109556000
_diffrn_orient_matrix_UB_21 0.0282445000
_diffrn_orient_matrix_UB_22 -0.1538093000
_diffrn_orient_matrix_UB_23 -0.0056943000
_diffrn_orient_matrix_UB_31 -0.0037777000
_diffrn_orient_matrix_UB_32 0.0095243000
_diffrn_orient_matrix_UB_33 -0.1646326000
_diffrn_radiation_monochromator mirror
_diffrn_radiation_probe x-ray
_diffrn_radiation_type 'Cu K\a'
_diffrn_radiation_wavelength 1.54184
_diffrn_reflns_av_R_equivalents 0.1092
_diffrn_reflns_av_unetI/netI 0.0789
_diffrn_reflns_Laue_measured_fraction_full 0.990
_diffrn_reflns_Laue_measured_fraction_max 0.870
_diffrn_reflns_limit_h_max 26
_diffrn_reflns_limit_h_min -26
_diffrn_reflns_limit_k_max 11
_diffrn_reflns_limit_k_min -10
_diffrn_reflns_limit_l_max 8
_diffrn_reflns_limit_l_min -11
_diffrn_reflns_number 11553
_diffrn_reflns_point_group_measured_fraction_full 0.990
_diffrn_reflns_point_group_measured_fraction_max 0.870
_diffrn_reflns_theta_full 67.684
_diffrn_reflns_theta_max 85.063
_diffrn_reflns_theta_min 2.107
_diffrn_source 'Rotating-anode X-ray tube'
_diffrn_source_type 'Rigaku (Cu) X-ray Source'
_exptl_absorpt_coefficient_mu 2.249
_exptl_absorpt_correction_T_max 1.00000
_exptl_absorpt_correction_T_min 0.83557
_exptl_absorpt_correction_type multi-scan
_exptl_absorpt_process_details
;
CrysAlisPro 1.171.43.136a (Rigaku Oxford Diffraction, 2024)
Empirical absorption correction using spherical harmonics,
implemented in SCALE3 ABSPACK scaling algorithm.
;
_exptl_crystal_colour colourless
_exptl_crystal_colour_primary colourless
_exptl_crystal_density_diffrn 1.503
_exptl_crystal_description block
_exptl_crystal_F_000 840
_exptl_crystal_size_max 0.2
_exptl_crystal_size_mid 0.15
_exptl_crystal_size_min 0.12
_refine_diff_density_max 1.265
_refine_diff_density_min -0.844
_refine_diff_density_rms 0.120
_refine_ls_extinction_method none
_refine_ls_goodness_of_fit_ref 1.110
_refine_ls_hydrogen_treatment constr
_refine_ls_matrix_type full
_refine_ls_number_parameters 245
_refine_ls_number_reflns 3546
_refine_ls_number_restraints 0
_refine_ls_restrained_S_all 1.110
_refine_ls_R_factor_all 0.1189
_refine_ls_R_factor_gt 0.1030
_refine_ls_shift/su_max 0.001
_refine_ls_shift/su_mean 0.000
_refine_ls_structure_factor_coef Fsqd
_refine_ls_weighting_details 'w=1/[\s^2^(Fo^2^)+(0.1058P)^2^+9.7504P] where P=(Fo^2^+2Fc^2^)/3'
_refine_ls_weighting_scheme calc
_refine_ls_wR_factor_gt 0.2660
_refine_ls_wR_factor_ref 0.2803
_reflns_Friedel_coverage 0.000
_reflns_number_gt 2930
_reflns_number_total 3546
_reflns_threshold_expression 'I > 2\s(I)'
_cod_data_source_file d5gc02604k2.cif
_cod_data_source_block gujy_b_241224_auto
_cod_depositor_comments 'Adding full bibliography for 7250559--7250560.cif.'
_cod_database_code 7250560
_shelx_shelxl_version_number 2018/3
_chemical_oxdiff_formula CHNFS
_shelx_space_group_comment
;
The symmetry employed for this shelxl refinement is uniquely defined
by the following loop, which should always be used as a source of
symmetry information in preference to the above space-group names.
They are only intended as comments.
;
_shelx_estimated_absorpt_t_max 0.774
_shelx_estimated_absorpt_t_min 0.662
_reflns_odcompleteness_completeness 99.05
_reflns_odcompleteness_iscentric 1
_reflns_odcompleteness_theta 66.97
_olex2_refinement_description
;
1. Fixed Uiso
 At 1.2 times of:
  All C(H) groups, All C(H,H) groups
 At 1.5 times of:
  All C(H,H,H) groups
2.a Secondary CH2 refined with riding coordinates:
 C8(H8A,H8B), C7(H7A,H7B), C9(H9A,H9B)
2.b Aromatic/amide H refined with riding coordinates:
 C14(H14), C3(H3), C1(H1), C11(H11), C15(H15), C12(H12), C5(H5)
2.c Idealised Me refined as rotating group:
 C18(H18A,H18B,H18C)
;
_olex2_submission_special_instructions 'No special instructions were received'
_oxdiff_exptl_absorpt_empirical_details
;
Empirical correction (ABSPACK) includes:
- Absorption correction using spherical harmonics
- Frame scaling
;
_oxdiff_exptl_absorpt_empirical_full_max 2.585
_oxdiff_exptl_absorpt_empirical_full_min 0.319

loop_
_space_group_symop_operation_xyz
'x, y, z'
'-x, y+1/2, -z+1/2'
'-x, -y, -z'
'x, -y-1/2, z-1/2'

loop_
_atom_site_label
_atom_site_type_symbol
_atom_site_fract_x
_atom_site_fract_y
_atom_site_fract_z
_atom_site_U_iso_or_equiv
_atom_site_adp_type
_atom_site_occupancy
_atom_site_site_symmetry_order
_atom_site_calc_flag
_atom_site_refinement_flags_posn
_atom_site_refinement_flags_adp
_atom_site_refinement_flags_occupancy
_atom_site_disorder_assembly
_atom_site_disorder_group
S1 S 0.27822(7) 0.69672(15) 0.57648(15) 0.0319(4) Uani 1 1 d . . . . .
F4 F 0.02400(18) 0.5586(4) 0.8685(4) 0.0462(9) Uani 1 1 d . . . . .
F1 F 0.03531(18) 0.2986(4) 0.4294(4) 0.0488(10) Uani 1 1 d . . . . .
F5 F 0.0598(2) 0.7748(4) 0.8454(4) 0.0505(10) Uani 1 1 d . . . . .
F6 F 0.1125(2) 0.6230(5) 0.9854(4) 0.0512(10) Uani 1 1 d . . . . .
F2 F 0.1041(2) 0.3630(5) 0.2888(4) 0.0526(11) Uani 1 1 d . . . . .
F3 F 0.1282(2) 0.2017(4) 0.4473(5) 0.0627(13) Uani 1 1 d . . . . .
O2 O 0.6979(2) 0.7293(5) 0.8863(4) 0.0373(10) Uani 1 1 d . . . . .
O1 O 0.2939(2) 0.6473(5) 0.4326(4) 0.0410(10) Uani 1 1 d . . . . .
C14 C 0.6131(3) 0.5686(6) 0.7839(6) 0.0315(12) Uani 1 1 d . . . . .
H14 H 0.641443 0.512334 0.733843 0.038 Uiso 1 1 calc R U . . .
C2 C 0.1223(3) 0.4419(6) 0.5281(6) 0.0306(12) Uani 1 1 d . . . . .
C3 C 0.0878(3) 0.4810(6) 0.6409(6) 0.0310(12) Uani 1 1 d . . . . .
H3 H 0.047996 0.436492 0.652213 0.037 Uiso 1 1 calc R U . . .
C13 C 0.6362(3) 0.6858(6) 0.8692(6) 0.0316(12) Uani 1 1 d . . . . .
C4 C 0.1126(3) 0.5867(6) 0.7373(6) 0.0307(12) Uani 1 1 d . . . . .
C1 C 0.1797(3) 0.5058(6) 0.5089(6) 0.0325(12) Uani 1 1 d . . . . .
H1 H 0.202564 0.479212 0.430490 0.039 Uiso 1 1 calc R U . . .
C8 C 0.3966(3) 0.6398(6) 0.7130(6) 0.0339(13) Uani 1 1 d . . . . .
H8A H 0.413489 0.611544 0.622125 0.041 Uiso 1 1 calc R U . . .
H8B H 0.399877 0.746537 0.722250 0.041 Uiso 1 1 calc R U . . .
C11 C 0.5306(3) 0.7254(7) 0.9355(6) 0.0366(13) Uani 1 1 d . . . . .
H11 H 0.502599 0.779928 0.988176 0.044 Uiso 1 1 calc R U . . .
C6 C 0.2037(3) 0.6100(6) 0.6067(6) 0.0301(12) Uani 1 1 d . . . . .
C15 C 0.5493(3) 0.5358(6) 0.7731(6) 0.0332(13) Uani 1 1 d . . . . .
H15 H 0.533973 0.459476 0.710944 0.040 Uiso 1 1 calc R U . . .
C12 C 0.5937(3) 0.7616(6) 0.9455(6) 0.0334(13) Uani 1 1 d . . . . .
H12 H 0.608722 0.839879 1.005530 0.040 Uiso 1 1 calc R U . . .
C16 C 0.0963(3) 0.3253(6) 0.4236(6) 0.0355(13) Uani 1 1 d . . . . .
C7 C 0.3272(3) 0.5948(6) 0.7086(6) 0.0327(12) Uani 1 1 d . . . . .
H7A H 0.312000 0.610478 0.804018 0.039 Uiso 1 1 calc R U . . .
H7B H 0.323228 0.490089 0.685928 0.039 Uiso 1 1 calc R U . . .
C10 C 0.5059(3) 0.6102(7) 0.8499(6) 0.0347(13) Uani 1 1 d . . . . .
C5 C 0.1710(3) 0.6525(6) 0.7201(6) 0.0324(12) Uani 1 1 d . . . . .
H5 H 0.187827 0.725118 0.785023 0.039 Uiso 1 1 calc R U . . .
C17 C 0.0768(3) 0.6333(7) 0.8592(6) 0.0371(13) Uani 1 1 d . . . . .
C9 C 0.4364(3) 0.5689(8) 0.8378(7) 0.0431(15) Uani 1 1 d . . . . .
H9A H 0.418585 0.595964 0.927893 0.052 Uiso 1 1 calc R U . . .
H9B H 0.432930 0.462284 0.827448 0.052 Uiso 1 1 calc R U . . .
C18 C 0.7406(3) 0.6638(8) 0.7959(8) 0.0442(15) Uani 1 1 d . . . . .
H18A H 0.725680 0.682915 0.695387 0.066 Uiso 1 1 calc R U . . .
H18B H 0.742078 0.558914 0.812689 0.066 Uiso 1 1 calc R U . . .
H18C H 0.783393 0.704775 0.817811 0.066 Uiso 1 1 calc R U . . .

loop_
_atom_site_aniso_label
_atom_site_aniso_U_11
_atom_site_aniso_U_22
_atom_site_aniso_U_33
_atom_site_aniso_U_23
_atom_site_aniso_U_13
_atom_site_aniso_U_12
S1 0.0419(8) 0.0226(7) 0.0313(7) 0.0036(5) 0.0041(5) -0.0015(5)
F4 0.055(2) 0.046(2) 0.040(2) -0.0091(16) 0.0166(16) -0.0117(18)
F1 0.051(2) 0.053(2) 0.043(2) -0.0194(17) 0.0073(16) -0.0184(18)
F5 0.071(3) 0.032(2) 0.052(2) -0.0085(17) 0.0227(19) 0.0026(18)
F6 0.068(3) 0.061(3) 0.0240(18) -0.0109(17) 0.0054(16) -0.004(2)
F2 0.070(3) 0.059(3) 0.0283(19) -0.0101(17) 0.0064(16) -0.018(2)
F3 0.088(3) 0.033(2) 0.062(3) -0.0217(19) -0.015(2) 0.010(2)
O2 0.046(2) 0.033(2) 0.034(2) -0.0069(17) 0.0074(17) -0.0038(18)
O1 0.050(3) 0.043(2) 0.030(2) 0.0046(18) 0.0067(17) -0.008(2)
C14 0.048(3) 0.025(3) 0.022(3) 0.003(2) 0.005(2) 0.004(2)
C2 0.041(3) 0.024(3) 0.026(3) -0.006(2) 0.001(2) 0.001(2)
C3 0.038(3) 0.023(3) 0.031(3) 0.000(2) 0.003(2) -0.001(2)
C13 0.045(3) 0.025(3) 0.026(3) 0.005(2) 0.006(2) 0.001(2)
C4 0.046(3) 0.020(3) 0.026(3) -0.001(2) 0.005(2) 0.004(2)
C1 0.039(3) 0.027(3) 0.033(3) 0.002(2) 0.007(2) 0.005(2)
C8 0.047(3) 0.023(3) 0.031(3) 0.004(2) 0.005(2) 0.000(2)
C11 0.050(4) 0.036(3) 0.026(3) 0.006(2) 0.011(2) 0.012(3)
C6 0.038(3) 0.018(2) 0.035(3) 0.005(2) 0.001(2) -0.003(2)
C15 0.052(4) 0.024(3) 0.023(3) 0.006(2) -0.001(2) 0.001(2)
C12 0.056(4) 0.027(3) 0.018(2) 0.000(2) 0.004(2) 0.001(2)
C16 0.052(4) 0.027(3) 0.027(3) -0.007(2) 0.006(2) 0.002(3)
C7 0.049(3) 0.025(3) 0.025(3) -0.001(2) 0.010(2) 0.005(2)
C10 0.045(3) 0.032(3) 0.028(3) 0.012(2) 0.007(2) 0.006(2)
C5 0.047(3) 0.019(3) 0.031(3) -0.003(2) 0.002(2) 0.002(2)
C17 0.051(4) 0.034(3) 0.027(3) -0.005(2) 0.007(2) -0.002(3)
C9 0.051(4) 0.050(4) 0.029(3) 0.013(3) 0.008(3) 0.003(3)
C18 0.042(3) 0.044(4) 0.048(4) -0.010(3) 0.009(3) -0.002(3)

loop_
_atom_type_symbol
_atom_type_description
_atom_type_scat_dispersion_real
_atom_type_scat_dispersion_imag
_atom_type_scat_source
C C 0.0181 0.0091 'International Tables Vol C Tables 4.2.6.8 and 6.1.1.4'
H H 0.0000 0.0000 'International Tables Vol C Tables 4.2.6.8 and 6.1.1.4'
F F 0.0727 0.0534 'International Tables Vol C Tables 4.2.6.8 and 6.1.1.4'
O O 0.0492 0.0322 'International Tables Vol C Tables 4.2.6.8 and 6.1.1.4'
S S 0.3331 0.5567 'International Tables Vol C Tables 4.2.6.8 and 6.1.1.4'

loop_
_geom_angle_atom_site_label_1
_geom_angle_atom_site_label_2
_geom_angle_atom_site_label_3
_geom_angle
_geom_angle_site_symmetry_1
_geom_angle_site_symmetry_3
_geom_angle_publ_flag
O1 S1 C6 106.3(3) . . ?
O1 S1 C7 107.5(3) . . ?
C7 S1 C6 96.3(3) . . ?
C13 O2 C18 117.3(5) . . ?
C13 C14 H14 120.2 . . ?
C15 C14 H14 120.2 . . ?
C15 C14 C13 119.6(5) . . ?
C3 C2 C16 119.5(5) . . ?
C1 C2 C3 121.5(5) . . ?
C1 C2 C16 119.0(5) . . ?
C2 C3 H3 120.5 . . ?
C2 C3 C4 119.0(5) . . ?
C4 C3 H3 120.5 . . ?
O2 C13 C14 124.7(5) . . ?
O2 C13 C12 116.8(5) . . ?
C12 C13 C14 118.5(6) . . ?
C3 C4 C17 120.8(5) . . ?
C5 C4 C3 120.4(5) . . ?
C5 C4 C17 118.8(5) . . ?
C2 C1 H1 120.7 . . ?
C2 C1 C6 118.5(5) . . ?
C6 C1 H1 120.7 . . ?
H8A C8 H8B 108.0 . . ?
C7 C8 H8A 109.4 . . ?
C7 C8 H8B 109.4 . . ?
C9 C8 H8A 109.4 . . ?
C9 C8 H8B 109.4 . . ?
C9 C8 C7 111.2(5) . . ?
C12 C11 H11 119.0 . . ?
C12 C11 C10 122.0(5) . . ?
C10 C11 H11 119.0 . . ?
C1 C6 S1 117.8(4) . . ?
C5 C6 S1 120.2(4) . . ?
C5 C6 C1 121.9(5) . . ?
C14 C15 H15 118.6 . . ?
C14 C15 C10 122.7(6) . . ?
C10 C15 H15 118.6 . . ?
C13 C12 H12 119.5 . . ?
C11 C12 C13 121.0(5) . . ?
C11 C12 H12 119.5 . . ?
F1 C16 F2 107.5(5) . . ?
F1 C16 F3 108.2(5) . . ?
F1 C16 C2 113.4(5) . . ?
F2 C16 C2 110.8(5) . . ?
F3 C16 F2 105.8(5) . . ?
F3 C16 C2 110.7(5) . . ?
S1 C7 H7A 109.4 . . ?
S1 C7 H7B 109.4 . . ?
C8 C7 S1 111.2(4) . . ?
C8 C7 H7A 109.4 . . ?
C8 C7 H7B 109.4 . . ?
H7A C7 H7B 108.0 . . ?
C11 C10 C9 122.6(6) . . ?
C15 C10 C11 116.2(6) . . ?
C15 C10 C9 121.2(6) . . ?
C4 C5 H5 120.7 . . ?
C6 C5 C4 118.6(5) . . ?
C6 C5 H5 120.7 . . ?
F4 C17 F5 107.0(5) . . ?
F4 C17 F6 107.9(5) . . ?
F4 C17 C4 113.2(5) . . ?
F5 C17 C4 110.6(5) . . ?
F6 C17 F5 105.8(5) . . ?
F6 C17 C4 111.9(5) . . ?
C8 C9 H9A 108.7 . . ?
C8 C9 H9B 108.7 . . ?
C10 C9 C8 114.1(5) . . ?
C10 C9 H9A 108.7 . . ?
C10 C9 H9B 108.7 . . ?
H9A C9 H9B 107.6 . . ?
O2 C18 H18A 109.5 . . ?
O2 C18 H18B 109.5 . . ?
O2 C18 H18C 109.5 . . ?
H18A C18 H18B 109.5 . . ?
H18A C18 H18C 109.5 . . ?
H18B C18 H18C 109.5 . . ?

loop_
_geom_bond_atom_site_label_1
_geom_bond_atom_site_label_2
_geom_bond_distance
_geom_bond_site_symmetry_2
_geom_bond_publ_flag
S1 O1 1.492(4) . ?
S1 C6 1.811(6) . ?
S1 C7 1.797(6) . ?
F4 C17 1.319(7) . ?
F1 C16 1.314(7) . ?
F5 C17 1.356(7) . ?
F6 C17 1.341(7) . ?
F2 C16 1.337(7) . ?
F3 C16 1.331(7) . ?
O2 C13 1.356(7) . ?
O2 C18 1.429(7) . ?
C14 H14 0.9500 . ?
C14 C13 1.402(8) . ?
C14 C15 1.372(9) . ?
C2 C3 1.388(8) . ?
C2 C1 1.375(8) . ?
C2 C16 1.520(8) . ?
C3 H3 0.9500 . ?
C3 C4 1.396(8) . ?
C13 C12 1.390(8) . ?
C4 C5 1.394(8) . ?
C4 C17 1.494(8) . ?
C1 H1 0.9500 . ?
C1 C6 1.388(8) . ?
C8 H8A 0.9900 . ?
C8 H8B 0.9900 . ?
C8 C7 1.519(9) . ?
C8 C9 1.519(8) . ?
C11 H11 0.9500 . ?
C11 C12 1.365(9) . ?
C11 C10 1.400(9) . ?
C6 C5 1.380(8) . ?
C15 H15 0.9500 . ?
C15 C10 1.399(8) . ?
C12 H12 0.9500 . ?
C7 H7A 0.9900 . ?
C7 H7B 0.9900 . ?
C10 C9 1.505(9) . ?
C5 H5 0.9500 . ?
C9 H9A 0.9900 . ?
C9 H9B 0.9900 . ?
C18 H18A 0.9800 . ?
C18 H18B 0.9800 . ?
C18 H18C 0.9800 . ?

loop_
_geom_torsion_atom_site_label_1
_geom_torsion_atom_site_label_2
_geom_torsion_atom_site_label_3
_geom_torsion_atom_site_label_4
_geom_torsion
_geom_torsion_site_symmetry_1
_geom_torsion_site_symmetry_2
_geom_torsion_site_symmetry_3
_geom_torsion_site_symmetry_4
_geom_torsion_publ_flag
S1 C6 C5 C4 177.9(4) . . . . ?
O2 C13 C12 C11 -179.8(5) . . . . ?
O1 S1 C6 C1 7.9(5) . . . . ?
O1 S1 C6 C5 -169.2(4) . . . . ?
O1 S1 C7 C8 70.3(4) . . . . ?
C14 C13 C12 C11 -1.4(8) . . . . ?
C14 C15 C10 C11 2.4(8) . . . . ?
C14 C15 C10 C9 -178.6(5) . . . . ?
C2 C3 C4 C5 0.4(8) . . . . ?
C2 C3 C4 C17 179.3(5) . . . . ?
C2 C1 C6 S1 -178.2(4) . . . . ?
C2 C1 C6 C5 -1.2(8) . . . . ?
C3 C2 C1 C6 1.0(9) . . . . ?
C3 C2 C16 F1 16.5(8) . . . . ?
C3 C2 C16 F2 137.6(6) . . . . ?
C3 C2 C16 F3 -105.3(6) . . . . ?
C3 C4 C5 C6 -0.5(8) . . . . ?
C3 C4 C17 F4 4.1(8) . . . . ?
C3 C4 C17 F5 -115.9(6) . . . . ?
C3 C4 C17 F6 126.4(6) . . . . ?
C13 C14 C15 C10 -3.3(8) . . . . ?
C1 C2 C3 C4 -0.6(9) . . . . ?
C1 C2 C16 F1 -163.7(5) . . . . ?
C1 C2 C16 F2 -42.7(7) . . . . ?
C1 C2 C16 F3 74.4(7) . . . . ?
C1 C6 C5 C4 1.0(8) . . . . ?
C11 C10 C9 C8 93.1(7) . . . . ?
C6 S1 C7 C8 179.5(4) . . . . ?
C15 C14 C13 O2 -179.1(5) . . . . ?
C15 C14 C13 C12 2.7(8) . . . . ?
C15 C10 C9 C8 -85.8(7) . . . . ?
C12 C11 C10 C15 -1.1(8) . . . . ?
C12 C11 C10 C9 180.0(5) . . . . ?
C16 C2 C3 C4 179.1(5) . . . . ?
C16 C2 C1 C6 -178.7(5) . . . . ?
C7 S1 C6 C1 -102.4(5) . . . . ?
C7 S1 C6 C5 80.6(5) . . . . ?
C7 C8 C9 C10 -179.3(5) . . . . ?
C10 C11 C12 C13 0.7(9) . . . . ?
C5 C4 C17 F4 -176.9(5) . . . . ?
C5 C4 C17 F5 63.0(7) . . . . ?
C5 C4 C17 F6 -54.7(7) . . . . ?
C17 C4 C5 C6 -179.5(5) . . . . ?
C9 C8 C7 S1 172.2(4) . . . . ?
C18 O2 C13 C14 9.0(8) . . . . ?
C18 O2 C13 C12 -172.8(5) . . . . ?
